data_7101400
loop_
_publ_author_name
K.Smith
'Lijuan Jiao.'
'Erhong Hao.'
'Frank R. Fronczek'
'M. Graca H. Vincente'

_publ_section_title
;
Benzoporphyrins via olefin ring-closure metathesis
methodology
;
_journal_issue 37
_journal_name_full 'Chemical Communications'
_journal_paper_doi 10.1039/b607711k
_journal_year 2006
_chemical_compound_source 'local laboratory'
_chemical_formula_moiety 'C50 H37 N5 O2, 2(C H2 Cl2)'
_chemical_formula_sum 'C52 H41 Cl4 N5 O2'
_chemical_formula_weight 909.70
_chemical_name_systematic
;
?
;
_space_group_IT_number 2
_space_group_name_Hall '-P 1'
_space_group_name_H-M_alt 'P -1'
_symmetry_cell_setting triclinic
_symmetry_space_group_name_Hall '-P 1'
_symmetry_space_group_name_H-M 'P -1'
_atom_sites_solution_hydrogens geom
_atom_sites_solution_primary direct
_atom_sites_solution_secondary difmap
_audit_creation_method SHELXL-97
_cell_angle_alpha 101.273(12)
_cell_angle_beta 92.929(9)
_cell_angle_gamma 116.774(11)
_cell_formula_units_Z 2
_cell_length_a 13.497(3)
_cell_length_b 13.665(2)
_cell_length_c 13.976(3)
_cell_measurement_reflns_used 8033
_cell_measurement_temperature 115
_cell_measurement_theta_max 25.6
_cell_measurement_theta_min 2.5
_cell_volume 2228.2(8)
_computing_cell_refinement 'HKL Scalepack (Otwinowski & Minor 1997)'
_computing_data_collection 'COLLECT (Nonius, 2000)'
_computing_data_reduction 'HKL Denzo and Scalepack (Otwinowski & Minor 1997)'
_computing_molecular_graphics 'ORTEP-3 for Windows (Farrugia, 1997)'
_computing_publication_material 'SHELXL-97 (Sheldrick, 1997)'
_computing_structure_refinement 'SHELXL-97 (Sheldrick, 1997)'
_computing_structure_solution 'SIR97 (Altomare et al., 1999)'
_diffrn_ambient_temperature 115
_diffrn_measured_fraction_theta_full 0.997
_diffrn_measured_fraction_theta_max 0.993
_diffrn_measurement_device 'KappaCCD (with Oxford Cryostream)'
_diffrn_measurement_method ' \w scans with \k offsets'
_diffrn_radiation_monochromator graphite
_diffrn_radiation_source 'fine-focus sealed tube'
_diffrn_radiation_type MoK\a
_diffrn_radiation_wavelength 0.71073
_diffrn_reflns_av_R_equivalents 0.036
_diffrn_reflns_av_sigmaI/netI 0.0586
_diffrn_reflns_limit_h_max 16
_diffrn_reflns_limit_h_min -16
_diffrn_reflns_limit_k_max 16
_diffrn_reflns_limit_k_min -15
_diffrn_reflns_limit_l_max 17
_diffrn_reflns_limit_l_min -17
_diffrn_reflns_number 32954
_diffrn_reflns_theta_full 25.0
_diffrn_reflns_theta_max 25.7
_diffrn_reflns_theta_min 2.5
_diffrn_standards_decay_% <2
_diffrn_standards_number 0
_exptl_absorpt_coefficient_mu 0.314
_exptl_absorpt_correction_T_max 0.975
_exptl_absorpt_correction_T_min 0.872
_exptl_absorpt_correction_type multi-scan
_exptl_absorpt_process_details 'HKL Scalepack (Otwinowski & Minor 1997)'
_exptl_crystal_colour 'dark green'
_exptl_crystal_density_diffrn 1.356
_exptl_crystal_density_method 'not measured'
_exptl_crystal_description needle
_exptl_crystal_F_000 944
_exptl_crystal_size_max 0.45
_exptl_crystal_size_mid 0.10
_exptl_crystal_size_min 0.08
_refine_diff_density_max 0.67
_refine_diff_density_min -0.73
_refine_diff_density_rms 0.061
_refine_ls_extinction_coef 0.0068(11)
_refine_ls_extinction_expression Fc^*^=kFc[1+0.001xFc^2^\l^3^/sin(2\q)]^-1/4^
_refine_ls_extinction_method SHELXL
_refine_ls_goodness_of_fit_ref 1.024
_refine_ls_hydrogen_treatment mixed
_refine_ls_matrix_type full
_refine_ls_number_parameters 592
_refine_ls_number_reflns 8431
_refine_ls_number_restraints 0
_refine_ls_restrained_S_all 1.024
_refine_ls_R_factor_all 0.104
_refine_ls_R_factor_gt 0.064
_refine_ls_shift/su_max 0.000
_refine_ls_shift/su_mean 0.000
_refine_ls_structure_factor_coef Fsqd
_refine_ls_weighting_details 'calc w=1/[\s^2^(Fo^2^)+(0.0687P)^2^+2.9920P] where P=(Fo^2^+2Fc^2^)/3'
_refine_ls_weighting_scheme calc
_refine_ls_wR_factor_gt 0.150
_refine_ls_wR_factor_ref 0.171
_reflns_number_gt 5650
_reflns_number_total 8431
_reflns_threshold_expression I>2\s(I)
_cod_data_source_file b607711k.txt
_cod_depositor_comments
;
The following automatic conversions were performed:
'_symmetry_cell_setting' value 'Triclinic' changed to 'triclinic'
according to '/home/saulius/struct/CIF-dictionaries/cif_core.dic'
dictionary named 'cif_core.dic' version 2.4.1 from 2010-06-29.

Automatic conversion script
Id: cif_fix_enum 1527 2010-12-29 10:47:43Z saulius 
;
_cod_original_sg_symbol_H-M 'P -1 '
_cod_database_code 7101400

loop_
_symmetry_equiv_pos_as_xyz
'x, y, z'
'-x, -y, -z'

loop_
_atom_site_label
_atom_site_type_symbol
_atom_site_fract_x
_atom_site_fract_y
_atom_site_fract_z
_atom_site_U_iso_or_equiv
_atom_site_adp_type
_atom_site_occupancy
_atom_site_symmetry_multiplicity
_atom_site_calc_flag
_atom_site_refinement_flags
_atom_site_disorder_assembly
_atom_site_disorder_group
O1 O 0.7681(2) 0.8838(2) 0.4216(2) 0.0466(7) Uani 1 1 d . . .
O2 O 0.6065(2) 0.8791(2) 0.43267(17) 0.0381(6) Uani 1 1 d . . .
N1 N 0.3765(2) 0.54756(19) 0.82640(18) 0.0232(5) Uani 1 1 d . . .
N2 N 0.4636(2) 0.7618(2) 0.76739(19) 0.0233(6) Uani 1 1 d . . .
H2N H 0.463(3) 0.703(3) 0.741(2) 0.028 Uiso 1 1 d . . .
N3 N 0.5977(2) 0.6898(2) 0.64437(19) 0.0245(6) Uani 1 1 d . . .
N4 N 0.5224(2) 0.4840(2) 0.71347(19) 0.0247(6) Uani 1 1 d . . .
H4N H 0.500(3) 0.529(3) 0.716(2) 0.030 Uiso 1 1 d . . .
N5 N 0.6794(2) 0.8535(2) 0.4553(2) 0.0319(6) Uani 1 1 d . . .
C1 C 0.3401(2) 0.4418(2) 0.8425(2) 0.0235(6) Uani 1 1 d . . .
C2 C 0.2330(3) 0.4037(2) 0.8801(2) 0.0254(7) Uani 1 1 d . . .
C3 C 0.2087(3) 0.4913(2) 0.8916(2) 0.0253(7) Uani 1 1 d . . .
C4 C 0.3035(3) 0.5831(2) 0.8633(2) 0.0244(7) Uani 1 1 d . . .
C5 C 0.3250(2) 0.6969(2) 0.8802(2) 0.0238(7) Uani 1 1 d . . .
C6 C 0.4048(2) 0.7788(2) 0.8395(2) 0.0236(6) Uani 1 1 d . . .
C7 C 0.4389(3) 0.8975(2) 0.8637(2) 0.0262(7) Uani 1 1 d . . .
H7 H 0.4135 0.9355 0.9128 0.031 Uiso 1 1 calc R . .
C8 C 0.5136(3) 0.9465(2) 0.8049(2) 0.0261(7) Uani 1 1 d . . .
H8 H 0.5494 1.0246 0.8055 0.031 Uiso 1 1 calc R . .
C9 C 0.5295(2) 0.8607(2) 0.7416(2) 0.0232(6) Uani 1 1 d . . .
C10 C 0.5953(2) 0.8724(2) 0.6663(2) 0.0238(7) Uani 1 1 d . . .
C11 C 0.6137(2) 0.7840(2) 0.6128(2) 0.0236(6) Uani 1 1 d . . .
C12 C 0.6616(3) 0.7820(2) 0.5228(2) 0.0249(7) Uani 1 1 d . . .
C13 C 0.6774(3) 0.6898(2) 0.5019(2) 0.0271(7) Uani 1 1 d . . .
H13 H 0.7079 0.6670 0.4472 0.033 Uiso 1 1 calc R . .
C14 C 0.6388(2) 0.6336(2) 0.5790(2) 0.0243(7) Uani 1 1 d . . .
C15 C 0.6502(2) 0.5384(2) 0.5905(2) 0.0247(7) Uani 1 1 d . . .
C16 C 0.6018(2) 0.4763(2) 0.6591(2) 0.0249(7) Uani 1 1 d . . .
C17 C 0.6234(3) 0.3918(2) 0.6866(2) 0.0285(7) Uani 1 1 d . . .
H17 H 0.6762 0.3690 0.6624 0.034 Uiso 1 1 calc R . .
C18 C 0.5563(3) 0.3495(3) 0.7528(2) 0.0291(7) Uani 1 1 d . . .
H18 H 0.5539 0.2919 0.7828 0.035 Uiso 1 1 calc R . .
C19 C 0.4895(3) 0.4063(2) 0.7698(2) 0.0264(7) Uani 1 1 d . . .
C20 C 0.4031(3) 0.3822(2) 0.8268(2) 0.0251(7) Uani 1 1 d . . .
C21 C 0.1545(3) 0.2864(3) 0.8884(3) 0.0338(8) Uani 1 1 d . . .
H21A H 0.0957 0.2896 0.9265 0.041 Uiso 1 1 calc R . .
H21B H 0.1972 0.2595 0.9261 0.041 Uiso 1 1 calc R . .
C22 C 0.0984(3) 0.2021(3) 0.7902(3) 0.0412(9) Uani 1 1 d . . .
H22 H 0.0518 0.1258 0.7918 0.049 Uiso 1 1 calc R . .
C23 C 0.1077(3) 0.2238(3) 0.7026(3) 0.0485(10) Uani 1 1 d . . .
H23A H 0.1533 0.2988 0.6971 0.058 Uiso 1 1 calc R . .
H23B H 0.0688 0.1645 0.6448 0.058 Uiso 1 1 calc R . .
C24 C 0.0970(3) 0.4845(3) 0.9113(2) 0.0308(7) Uani 1 1 d . . .
H24A H 0.0611 0.4270 0.9493 0.037 Uiso 1 1 calc R . .
H24B H 0.1097 0.5583 0.9519 0.037 Uiso 1 1 calc R . .
C25 C 0.0198(3) 0.4541(3) 0.8170(3) 0.0449(9) Uani 1 1 d . . .
H25 H 0.0098 0.3899 0.7683 0.054 Uiso 1 1 calc R . .
C26 C -0.0350(3) 0.5066(4) 0.7949(4) 0.0581(11) Uani 1 1 d . . .
H26A H -0.0280 0.5714 0.8410 0.070 Uiso 1 1 calc R . .
H26B H -0.0820 0.4801 0.7327 0.070 Uiso 1 1 calc R . .
C27 C 0.2679(3) 0.7387(2) 0.9542(2) 0.0256(7) Uani 1 1 d . . .
C28 C 0.2854(3) 0.7337(3) 1.0523(2) 0.0300(7) Uani 1 1 d . . .
H28 H 0.3328 0.7038 1.0707 0.036 Uiso 1 1 calc R . .
C29 C 0.2341(3) 0.7723(3) 1.1228(3) 0.0389(8) Uani 1 1 d . . .
H29 H 0.2462 0.7685 1.1893 0.047 Uiso 1 1 calc R . .
C30 C 0.1656(3) 0.8163(3) 1.0966(3) 0.0389(9) Uani 1 1 d . . .
H30 H 0.1304 0.8426 1.1449 0.047 Uiso 1 1 calc R . .
C31 C 0.1482(3) 0.8220(3) 1.0003(3) 0.0359(8) Uani 1 1 d . . .
H31 H 0.1009 0.8522 0.9824 0.043 Uiso 1 1 calc R . .
C32 C 0.1993(3) 0.7840(3) 0.9296(3) 0.0305(7) Uani 1 1 d . . .
H32 H 0.1872 0.7889 0.8635 0.037 Uiso 1 1 calc R . .
C33 C 0.6514(3) 0.9851(2) 0.6424(2) 0.0240(7) Uani 1 1 d . . .
C34 C 0.5882(3) 1.0368(2) 0.6158(2) 0.0264(7) Uani 1 1 d . . .
H34 H 0.5095 1.0021 0.6166 0.032 Uiso 1 1 calc R . .
C35 C 0.6404(3) 1.1380(2) 0.5884(2) 0.0280(7) Uani 1 1 d . . .
H35 H 0.5971 1.1720 0.5697 0.034 Uiso 1 1 calc R . .
C36 C 0.7550(3) 1.1901(3) 0.5881(2) 0.0318(7) Uani 1 1 d . . .
H36 H 0.7903 1.2595 0.5691 0.038 Uiso 1 1 calc R . .
C37 C 0.8183(3) 1.1408(3) 0.6157(2) 0.0315(7) Uani 1 1 d . . .
H37 H 0.8973 1.1770 0.6163 0.038 Uiso 1 1 calc R . .
C38 C 0.7667(3) 1.0384(2) 0.6425(2) 0.0266(7) Uani 1 1 d . . .
H38 H 0.8105 1.0048 0.6610 0.032 Uiso 1 1 calc R . .
C39 C 0.7211(3) 0.5041(2) 0.5283(2) 0.0276(7) Uani 1 1 d . . .
C40 C 0.8299(3) 0.5821(3) 0.5232(3) 0.0366(8) Uani 1 1 d . . .
H40 H 0.8601 0.6580 0.5608 0.044 Uiso 1 1 calc R . .
C41 C 0.8949(3) 0.5503(3) 0.4640(3) 0.0457(10) Uani 1 1 d . . .
H41 H 0.9689 0.6047 0.4604 0.055 Uiso 1 1 calc R . .
C42 C 0.8521(3) 0.4393(3) 0.4099(3) 0.0428(9) Uani 1 1 d . . .
H42 H 0.8967 0.4175 0.3694 0.051 Uiso 1 1 calc R . .
C43 C 0.7454(3) 0.3614(3) 0.4151(2) 0.0354(8) Uani 1 1 d . . .
H43 H 0.7165 0.2852 0.3786 0.043 Uiso 1 1 calc R . .
C44 C 0.6793(3) 0.3924(3) 0.4730(2) 0.0302(7) Uani 1 1 d . . .
H44 H 0.6051 0.3376 0.4753 0.036 Uiso 1 1 calc R . .
C45 C 0.3815(3) 0.2904(2) 0.8785(2) 0.0268(7) Uani 1 1 d . . .
C46 C 0.3416(3) 0.1777(2) 0.8267(2) 0.0300(7) Uani 1 1 d . . .
H46 H 0.3288 0.1580 0.7565 0.036 Uiso 1 1 calc R . .
C47 C 0.3206(3) 0.0946(3) 0.8780(3) 0.0370(8) Uani 1 1 d . . .
H47 H 0.2920 0.0180 0.8426 0.044 Uiso 1 1 calc R . .
C48 C 0.3409(3) 0.1225(3) 0.9797(3) 0.0403(9) Uani 1 1 d . . .
H48 H 0.3263 0.0654 1.0145 0.048 Uiso 1 1 calc R . .
C49 C 0.3827(3) 0.2341(3) 1.0312(3) 0.0400(9) Uani 1 1 d . . .
H49 H 0.3974 0.2537 1.1013 0.048 Uiso 1 1 calc R . .
C50 C 0.4030(3) 0.3171(3) 0.9806(2) 0.0331(8) Uani 1 1 d . . .
H50 H 0.4322 0.3936 1.0165 0.040 Uiso 1 1 calc R . .
Cl1 Cl -0.02835(9) 0.90180(8) 0.59268(9) 0.0571(3) Uani 1 1 d . A .
Cl2A Cl 0.0881(3) 0.7991(2) 0.6840(3) 0.0700(10) Uani 0.50 1 d P A 3
Cl2B Cl 0.1293(3) 0.8278(3) 0.6491(2) 0.0555(7) Uani 0.50 1 d P A 4
C51 C 0.0890(4) 0.9245(4) 0.6726(4) 0.0724(15) Uani 1 1 d . . .
H51A H 0.1583 0.9704 0.6476 0.087 Uiso 0.50 1 calc PR A 3
H51B H 0.0909 0.9682 0.7387 0.087 Uiso 0.50 1 calc PR A 3
H51C H 0.1528 0.9977 0.6706 0.087 Uiso 0.50 1 calc PR A 4
H51D H 0.0716 0.9313 0.7408 0.087 Uiso 0.50 1 calc PR A 4
Cl3A Cl 0.9256(3) 0.9269(3) 0.88927(19) 0.0888(9) Uani 0.686(4) 1 d P B 1
Cl4A Cl 0.8225(3) 0.6836(3) 0.8396(2) 0.1140(12) Uani 0.686(4) 1 d P B 1
C52A C 0.8350(3) 0.8000(3) 0.8031(3) 0.084(2) Uiso 0.686(4) 1 d P B 1
H52A H 0.7597 0.7953 0.7925 0.100 Uiso 0.686(4) 1 calc PR B 1
H52B H 0.8635 0.8004 0.7392 0.100 Uiso 0.686(4) 1 calc PR B 1
Cl3B Cl 0.8698(3) 0.9204(3) 0.8467(3) 0.189(6) Uani 0.314(4) 1 d PR B 2
Cl4B Cl 0.8860(3) 0.7152(3) 0.8029(3) 0.0700(15) Uani 0.314(4) 1 d PR B 2
C52B C 0.8097(3) 0.7692(3) 0.8241(3) 0.084(2) Uiso 0.314(4) 1 d PR B 2
H52C H 0.7752 0.7469 0.8824 0.100 Uiso 0.314(4) 1 calc PR B 2
H52D H 0.7479 0.7354 0.7673 0.100 Uiso 0.314(4) 1 calc PR B 2

loop_
_atom_site_aniso_label
_atom_site_aniso_U_11
_atom_site_aniso_U_22
_atom_site_aniso_U_33
_atom_site_aniso_U_23
_atom_site_aniso_U_13
_atom_site_aniso_U_12
O1 0.0491(16) 0.0575(16) 0.0534(16) 0.0291(13) 0.0299(14) 0.0338(14)
O2 0.0445(15) 0.0415(13) 0.0383(14) 0.0093(11) 0.0033(11) 0.0293(12)
N1 0.0242(13) 0.0191(12) 0.0288(14) 0.0065(10) 0.0064(11) 0.0120(11)
N2 0.0295(14) 0.0177(12) 0.0277(14) 0.0062(11) 0.0088(11) 0.0146(11)
N3 0.0257(14) 0.0209(12) 0.0315(14) 0.0055(11) 0.0068(11) 0.0150(11)
N4 0.0261(14) 0.0212(13) 0.0327(15) 0.0074(11) 0.0076(12) 0.0154(11)
N5 0.0369(17) 0.0359(15) 0.0303(15) 0.0088(12) 0.0105(13) 0.0225(13)
C1 0.0234(16) 0.0201(14) 0.0244(16) 0.0021(12) 0.0017(13) 0.0095(12)
C2 0.0275(17) 0.0218(15) 0.0249(16) 0.0048(12) 0.0039(13) 0.0103(13)
C3 0.0282(17) 0.0229(15) 0.0245(16) 0.0050(12) 0.0061(13) 0.0119(13)
C4 0.0271(17) 0.0237(15) 0.0234(16) 0.0049(12) 0.0050(13) 0.0130(13)
C5 0.0260(16) 0.0235(15) 0.0254(16) 0.0039(12) 0.0020(13) 0.0155(13)
C6 0.0248(16) 0.0210(14) 0.0287(17) 0.0072(13) 0.0051(13) 0.0133(13)
C7 0.0296(17) 0.0232(15) 0.0290(17) 0.0054(13) 0.0065(14) 0.0153(13)
C8 0.0318(17) 0.0189(14) 0.0312(17) 0.0059(13) 0.0054(14) 0.0149(13)
C9 0.0252(16) 0.0191(14) 0.0281(16) 0.0068(12) 0.0032(13) 0.0125(13)
C10 0.0242(16) 0.0207(14) 0.0293(17) 0.0070(12) 0.0033(13) 0.0126(13)
C11 0.0228(16) 0.0233(15) 0.0281(17) 0.0077(13) 0.0047(13) 0.0130(13)
C12 0.0271(17) 0.0249(15) 0.0269(17) 0.0073(13) 0.0059(13) 0.0152(13)
C13 0.0229(16) 0.0283(16) 0.0318(18) 0.0036(13) 0.0066(14) 0.0147(13)
C14 0.0201(15) 0.0209(14) 0.0320(17) 0.0045(13) 0.0051(13) 0.0105(12)
C15 0.0199(15) 0.0197(14) 0.0330(17) 0.0022(13) 0.0024(13) 0.0101(12)
C16 0.0226(16) 0.0173(14) 0.0329(17) 0.0012(12) 0.0008(13) 0.0101(12)
C17 0.0261(17) 0.0227(15) 0.0380(19) 0.0010(14) 0.0021(15) 0.0153(13)
C18 0.0323(18) 0.0226(15) 0.0381(19) 0.0086(14) 0.0039(15) 0.0174(14)
C19 0.0281(17) 0.0169(14) 0.0331(18) 0.0047(13) 0.0003(14) 0.0107(13)
C20 0.0245(16) 0.0182(14) 0.0288(17) 0.0012(12) -0.0019(13) 0.0092(12)
C21 0.0315(18) 0.0255(16) 0.049(2) 0.0146(15) 0.0129(16) 0.0143(14)
C22 0.0292(19) 0.0247(17) 0.066(3) 0.0009(17) 0.0058(18) 0.0135(15)
C23 0.033(2) 0.045(2) 0.057(3) -0.0120(19) -0.0057(19) 0.0207(18)
C24 0.0304(18) 0.0231(15) 0.041(2) 0.0110(14) 0.0165(15) 0.0121(14)
C25 0.0284(19) 0.047(2) 0.057(3) 0.0062(19) 0.0083(18) 0.0184(17)
C26 0.041(2) 0.070(3) 0.069(3) 0.023(2) 0.009(2) 0.029(2)
C27 0.0256(16) 0.0192(14) 0.0309(17) 0.0055(13) 0.0087(13) 0.0096(13)
C28 0.0328(18) 0.0265(16) 0.0289(18) 0.0063(13) 0.0058(14) 0.0126(14)
C29 0.039(2) 0.0369(19) 0.0273(18) 0.0010(15) 0.0078(16) 0.0091(16)
C30 0.0323(19) 0.0343(18) 0.042(2) -0.0012(16) 0.0188(16) 0.0115(15)
C31 0.0309(19) 0.0311(17) 0.050(2) 0.0067(16) 0.0136(16) 0.0187(15)
C32 0.0320(18) 0.0275(16) 0.0369(19) 0.0098(14) 0.0112(15) 0.0168(14)
C33 0.0291(17) 0.0206(14) 0.0246(16) 0.0040(12) 0.0060(13) 0.0140(13)
C34 0.0273(17) 0.0243(15) 0.0318(17) 0.0064(13) 0.0065(14) 0.0157(13)
C35 0.0342(18) 0.0216(15) 0.0324(18) 0.0070(13) 0.0045(14) 0.0165(14)
C36 0.0366(19) 0.0225(15) 0.0370(19) 0.0099(14) 0.0073(15) 0.0133(14)
C37 0.0268(17) 0.0308(17) 0.0353(19) 0.0105(14) 0.0086(14) 0.0108(14)
C38 0.0295(17) 0.0256(15) 0.0281(17) 0.0057(13) 0.0065(14) 0.0160(14)
C39 0.0298(17) 0.0241(15) 0.0342(18) 0.0080(13) 0.0061(14) 0.0168(14)
C40 0.0321(19) 0.0266(16) 0.055(2) 0.0086(16) 0.0142(17) 0.0170(15)
C41 0.038(2) 0.039(2) 0.071(3) 0.0206(19) 0.027(2) 0.0229(17)
C42 0.053(2) 0.048(2) 0.049(2) 0.0156(18) 0.0229(19) 0.039(2)
C43 0.043(2) 0.0382(18) 0.0324(19) 0.0029(15) 0.0022(16) 0.0276(17)
C44 0.0313(18) 0.0274(16) 0.0343(18) 0.0027(14) 0.0007(14) 0.0182(14)
C45 0.0253(16) 0.0231(15) 0.0333(18) 0.0103(13) 0.0027(14) 0.0112(13)
C46 0.0328(18) 0.0243(15) 0.0337(18) 0.0071(14) 0.0012(14) 0.0144(14)
C47 0.037(2) 0.0225(16) 0.050(2) 0.0098(15) -0.0032(17) 0.0132(15)
C48 0.037(2) 0.0325(18) 0.054(2) 0.0221(17) 0.0003(17) 0.0152(16)
C49 0.039(2) 0.040(2) 0.036(2) 0.0147(16) -0.0037(16) 0.0134(17)
C50 0.0333(19) 0.0243(16) 0.036(2) 0.0077(14) -0.0019(15) 0.0097(14)
Cl1 0.0511(6) 0.0368(5) 0.0762(8) 0.0078(5) -0.0138(5) 0.0194(5)
Cl2A 0.082(2) 0.0426(14) 0.081(2) 0.0103(14) -0.0280(17) 0.0314(16)
Cl2B 0.069(2) 0.0645(19) 0.0529(17) 0.0109(12) 0.0113(12) 0.0494(17)
C51 0.059(3) 0.038(2) 0.105(4) 0.019(2) -0.024(3) 0.013(2)
Cl3A 0.1042(18) 0.0938(17) 0.0710(15) 0.0186(12) 0.0059(13) 0.0502(14)
Cl4A 0.100(2) 0.106(2) 0.113(2) -0.0422(16) -0.0292(17) 0.0605(18)
Cl3B 0.332(17) 0.123(6) 0.148(9) 0.057(6) 0.124(10) 0.120(10)
Cl4B 0.058(3) 0.063(2) 0.084(3) 0.012(2) 0.001(2) 0.027(2)

loop_
_atom_type_symbol
_atom_type_description
_atom_type_scat_dispersion_real
_atom_type_scat_dispersion_imag
_atom_type_scat_source
C C 0.0033 0.0016 'International Tables Vol C Tables 4.2.6.8 and 6.1.1.4'
H H 0.0000 0.0000 'International Tables Vol C Tables 4.2.6.8 and 6.1.1.4'
N N 0.0061 0.0033 'International Tables Vol C Tables 4.2.6.8 and 6.1.1.4'
O O 0.0106 0.0060 'International Tables Vol C Tables 4.2.6.8 and 6.1.1.4'
Cl Cl 0.1484 0.1585 'International Tables Vol C Tables 4.2.6.8 and 6.1.1.4'

loop_
_geom_angle_atom_site_label_1
_geom_angle_atom_site_label_2
_geom_angle_atom_site_label_3
_geom_angle
C4 N1 C1 105.1(2)
C6 N2 C9 111.1(2)
C6 N2 H2N 128(2)
C9 N2 H2N 121(2)
C11 N3 C14 106.2(2)
C19 N4 C16 110.8(2)
C19 N4 H4N 123(2)
C16 N4 H4N 126(3)
O2 N5 O1 123.6(3)
O2 N5 C12 119.8(3)
O1 N5 C12 116.6(3)
N1 C1 C20 122.4(3)
N1 C1 C2 111.2(2)
C20 C1 C2 126.3(3)
C3 C2 C1 106.1(3)
C3 C2 C21 125.4(3)
C1 C2 C21 127.8(3)
C2 C3 C4 106.0(3)
C2 C3 C24 125.1(3)
C4 C3 C24 128.0(3)
N1 C4 C5 122.7(3)
N1 C4 C3 111.0(2)
C5 C4 C3 126.0(3)
C6 C5 C4 124.9(3)
C6 C5 C27 115.8(3)
C4 C5 C27 119.0(3)
N2 C6 C5 127.2(3)
N2 C6 C7 106.0(3)
C5 C6 C7 126.8(3)
C8 C7 C6 108.5(3)
C8 C7 H7 125.8
C6 C7 H7 125.8
C7 C8 C9 108.3(3)
C7 C8 H8 125.8
C9 C8 H8 125.8
N2 C9 C10 126.2(3)
N2 C9 C8 106.0(3)
C10 C9 C8 127.8(3)
C9 C10 C11 123.7(3)
C9 C10 C33 118.1(2)
C11 C10 C33 118.2(3)
N3 C11 C10 124.4(3)
N3 C11 C12 108.5(2)
C10 C11 C12 126.8(3)
C13 C12 N5 121.8(3)
C13 C12 C11 108.6(3)
N5 C12 C11 129.2(3)
C12 C13 C14 105.7(3)
C12 C13 H13 127.2
C14 C13 H13 127.2
N3 C14 C15 124.8(3)
N3 C14 C13 110.9(2)
C15 C14 C13 124.1(3)
C16 C15 C14 123.9(3)
C16 C15 C39 117.6(3)
C14 C15 C39 118.4(3)
N4 C16 C15 126.6(3)
N4 C16 C17 106.0(3)
C15 C16 C17 127.4(3)
C18 C17 C16 108.7(3)
C18 C17 H17 125.6
C16 C17 H17 125.6
C17 C18 C19 108.3(3)
C17 C18 H18 125.9
C19 C18 H18 125.9
N4 C19 C20 126.8(3)
N4 C19 C18 106.0(3)
C20 C19 C18 127.0(3)
C19 C20 C1 125.0(3)
C19 C20 C45 116.2(3)
C1 C20 C45 118.7(3)
C2 C21 C22 113.9(3)
C2 C21 H21A 108.8
C22 C21 H21A 108.8
C2 C21 H21B 108.8
C22 C21 H21B 108.8
H21A C21 H21B 107.7
C23 C22 C21 126.4(3)
C23 C22 H22 116.8
C21 C22 H22 116.8
C22 C23 H23A 120.0
C22 C23 H23B 120.0
H23A C23 H23B 120.0
C25 C24 C3 111.5(3)
C25 C24 H24A 109.3
C3 C24 H24A 109.3
C25 C24 H24B 109.3
C3 C24 H24B 109.3
H24A C24 H24B 108.0
C26 C25 C24 126.8(4)
C26 C25 H25 116.6
C24 C25 H25 116.6
C25 C26 H26A 120.0
C25 C26 H26B 120.0
H26A C26 H26B 120.0
C32 C27 C28 118.5(3)
C32 C27 C5 122.4(3)
C28 C27 C5 119.1(3)
C29 C28 C27 120.4(3)
C29 C28 H28 119.8
C27 C28 H28 119.8
C30 C29 C28 120.0(3)
C30 C29 H29 120.0
C28 C29 H29 120.0
C31 C30 C29 120.0(3)
C31 C30 H30 120.0
C29 C30 H30 120.0
C30 C31 C32 120.3(3)
C30 C31 H31 119.8
C32 C31 H31 119.8
C31 C32 C27 120.6(3)
C31 C32 H32 119.7
C27 C32 H32 119.7
C38 C33 C34 119.0(3)
C38 C33 C10 120.2(3)
C34 C33 C10 120.8(3)
C35 C34 C33 120.2(3)
C35 C34 H34 119.9
C33 C34 H34 119.9
C36 C35 C34 120.5(3)
C36 C35 H35 119.8
C34 C35 H35 119.8
C35 C36 C37 119.8(3)
C35 C36 H36 120.1
C37 C36 H36 120.1
C36 C37 C38 120.2(3)
C36 C37 H37 119.9
C38 C37 H37 119.9
C33 C38 C37 120.3(3)
C33 C38 H38 119.8
C37 C38 H38 119.8
C40 C39 C44 118.3(3)
C40 C39 C15 120.9(3)
C44 C39 C15 120.8(3)
C41 C40 C39 120.7(3)
C41 C40 H40 119.6
C39 C40 H40 119.6
C40 C41 C42 120.1(3)
C40 C41 H41 120.0
C42 C41 H41 120.0
C43 C42 C41 119.8(3)
C43 C42 H42 120.1
C41 C42 H42 120.1
C42 C43 C44 120.7(3)
C42 C43 H43 119.7
C44 C43 H43 119.7
C43 C44 C39 120.5(3)
C43 C44 H44 119.8
C39 C44 H44 119.8
C50 C45 C46 118.7(3)
C50 C45 C20 119.3(3)
C46 C45 C20 122.0(3)
C47 C46 C45 120.1(3)
C47 C46 H46 120.0
C45 C46 H46 120.0
C48 C47 C46 120.4(3)
C48 C47 H47 119.8
C46 C47 H47 119.8
C47 C48 C49 119.7(3)
C47 C48 H48 120.2
C49 C48 H48 120.2
C50 C49 C48 120.2(3)
C50 C49 H49 119.9
C48 C49 H49 119.9
C45 C50 C49 120.9(3)
C45 C50 H50 119.5
C49 C50 H50 119.5
Cl2B C51 Cl1 116.1(3)
Cl2A C51 Cl1 113.1(3)
Cl2A C51 H51A 109.0
Cl1 C51 H51A 109.0
Cl2B C51 H51B 126.5
Cl2A C51 H51B 109.0
Cl1 C51 H51B 109.0
H51A C51 H51B 107.8
Cl2B C51 H51C 108.3
Cl2A C51 H51C 129.8
Cl1 C51 H51C 108.3
Cl2B C51 H51D 108.3
Cl1 C51 H51D 108.3
H51A C51 H51D 129.8
H51C C51 H51D 107.4
Cl4A C52A Cl3A 112.9(2)
Cl4A C52A H52A 109.0
Cl3A C52A H52A 109.0
Cl4A C52A H52B 109.0
Cl3A C52A H52B 109.0
H52A C52A H52B 107.8
Cl4B C52B Cl3B 118.6
Cl4B C52B H52C 107.7
Cl3B C52B H52C 107.7
Cl4B C52B H52D 107.7
Cl3B C52B H52D 107.7
H52C C52B H52D 107.1

loop_
_geom_bond_atom_site_label_1
_geom_bond_atom_site_label_2
_geom_bond_distance
O1 N5 1.231(3)
O2 N5 1.229(3)
N1 C4 1.364(4)
N1 C1 1.370(4)
N2 C6 1.363(4)
N2 C9 1.375(4)
N2 H2N 0.81(3)
N3 C11 1.371(4)
N3 C14 1.376(4)
N4 C19 1.372(4)
N4 C16 1.375(4)
N4 H4N 0.80(3)
N5 C12 1.440(4)
C1 C20 1.417(4)
C1 C2 1.464(4)
C2 C3 1.360(4)
C2 C21 1.504(4)
C3 C4 1.472(4)
C3 C24 1.512(4)
C4 C5 1.414(4)
C5 C6 1.400(4)
C5 C27 1.496(4)
C6 C7 1.434(4)
C7 C8 1.354(4)
C7 H7 0.9500
C8 C9 1.430(4)
C8 H8 0.9500
C9 C10 1.398(4)
C10 C11 1.419(4)
C10 C33 1.494(4)
C11 C12 1.444(4)
C12 C13 1.351(4)
C13 C14 1.430(4)
C13 H13 0.9500
C14 C15 1.413(4)
C15 C16 1.397(4)
C15 C39 1.490(4)
C16 C17 1.424(4)
C17 C18 1.354(5)
C17 H17 0.9500
C18 C19 1.432(4)
C18 H18 0.9500
C19 C20 1.398(4)
C20 C45 1.492(4)
C21 C22 1.508(5)
C21 H21A 0.9900
C21 H21B 0.9900
C22 C23 1.314(6)
C22 H22 0.9500
C23 H23A 0.9500
C23 H23B 0.9500
C24 C25 1.501(5)
C24 H24A 0.9900
C24 H24B 0.9900
C25 C26 1.303(5)
C25 H25 0.9500
C26 H26A 0.9500
C26 H26B 0.9500
C27 C32 1.388(4)
C27 C28 1.399(4)
C28 C29 1.387(5)
C28 H28 0.9500
C29 C30 1.379(5)
C29 H29 0.9500
C30 C31 1.377(5)
C30 H30 0.9500
C31 C32 1.383(5)
C31 H31 0.9500
C32 H32 0.9500
C33 C38 1.390(4)
C33 C34 1.406(4)
C34 C35 1.383(4)
C34 H34 0.9500
C35 C36 1.382(5)
C35 H35 0.9500
C36 C37 1.386(4)
C36 H36 0.9500
C37 C38 1.391(4)
C37 H37 0.9500
C38 H38 0.9500
C39 C40 1.388(5)
C39 C44 1.401(4)
C40 C41 1.385(5)
C40 H40 0.9500
C41 C42 1.387(5)
C41 H41 0.9500
C42 C43 1.368(5)
C42 H42 0.9500
C43 C44 1.382(5)
C43 H43 0.9500
C44 H44 0.9500
C45 C50 1.383(5)
C45 C46 1.401(4)
C46 C47 1.390(4)
C46 H46 0.9500
C47 C48 1.377(5)
C47 H47 0.9500
C48 C49 1.384(5)
C48 H48 0.9500
C49 C50 1.383(5)
C49 H49 0.9500
C50 H50 0.9500
Cl1 C51 1.759(4)
Cl2A C51 1.747(5)
Cl2B C51 1.627(5)
C51 H51A 0.9900
C51 H51B 0.9900
C51 H51C 0.9900
C51 H51D 0.9900
Cl3A C52A 1.754(5)
Cl4A C52A 1.704(5)
C52A H52A 0.9900
C52A H52B 0.9900
Cl3B C52B 1.7988
Cl4B C52B 1.5243
C52B H52C 0.9900
C52B H52D 0.9900

loop_
_geom_hbond_atom_site_label_D
_geom_hbond_atom_site_label_H
_geom_hbond_atom_site_label_A
_geom_hbond_distance_DH
_geom_hbond_distance_HA
_geom_hbond_distance_DA
_geom_hbond_angle_DHA
N2 H2N N1 0.81(3) 2.49(3) 2.928(3) 115(3)
N2 H2N N3 0.81(3) 2.37(3) 2.908(3) 125(3)
N4 H4N N1 0.80(3) 2.39(3) 2.906(3) 123(3)
N4 H4N N3 0.80(3) 2.44(3) 2.909(3) 119(3)

loop_
_geom_torsion_atom_site_label_1
_geom_torsion_atom_site_label_2
_geom_torsion_atom_site_label_3
_geom_torsion_atom_site_label_4
_geom_torsion
C4 N1 C1 C20 -171.1(3)
C4 N1 C1 C2 7.0(3)
N1 C1 C2 C3 -3.4(3)
C20 C1 C2 C3 174.6(3)
N1 C1 C2 C21 167.1(3)
C20 C1 C2 C21 -14.9(5)
C1 C2 C3 C4 -1.5(3)
C21 C2 C3 C4 -172.3(3)
C1 C2 C3 C24 168.5(3)
C21 C2 C3 C24 -2.3(5)
C1 N1 C4 C5 166.2(3)
C1 N1 C4 C3 -7.9(3)
C2 C3 C4 N1 6.0(3)
C24 C3 C4 N1 -163.6(3)
C2 C3 C4 C5 -167.9(3)
C24 C3 C4 C5 22.5(5)
N1 C4 C5 C6 17.3(5)
C3 C4 C5 C6 -169.5(3)
N1 C4 C5 C27 -156.3(3)
C3 C4 C5 C27 16.9(5)
C9 N2 C6 C5 176.2(3)
C9 N2 C6 C7 -2.3(3)
C4 C5 C6 N2 9.9(5)
C27 C5 C6 N2 -176.3(3)
C4 C5 C6 C7 -171.9(3)
C27 C5 C6 C7 1.9(4)
N2 C6 C7 C8 1.4(3)
C5 C6 C7 C8 -177.1(3)
C6 C7 C8 C9 -0.1(3)
C6 N2 C9 C10 -176.0(3)
C6 N2 C9 C8 2.2(3)
C7 C8 C9 N2 -1.2(3)
C7 C8 C9 C10 176.9(3)
N2 C9 C10 C11 -7.9(5)
C8 C9 C10 C11 174.3(3)
N2 C9 C10 C33 173.5(3)
C8 C9 C10 C33 -4.3(5)
C14 N3 C11 C10 -172.0(3)
C14 N3 C11 C12 2.6(3)
C9 C10 C11 N3 -19.2(5)
C33 C10 C11 N3 159.5(3)
C9 C10 C11 C12 167.2(3)
C33 C10 C11 C12 -14.1(5)
O2 N5 C12 C13 129.8(3)
O1 N5 C12 C13 -48.6(4)
O2 N5 C12 C11 -42.0(5)
O1 N5 C12 C11 139.6(3)
N3 C11 C12 C13 -1.8(3)
C10 C11 C12 C13 172.7(3)
N3 C11 C12 N5 170.9(3)
C10 C11 C12 N5 -14.7(5)
N5 C12 C13 C14 -173.1(3)
C11 C12 C13 C14 0.2(3)
C11 N3 C14 C15 172.7(3)
C11 N3 C14 C13 -2.5(3)
C12 C13 C14 N3 1.4(3)
C12 C13 C14 C15 -173.8(3)
N3 C14 C15 C16 12.7(5)
C13 C14 C15 C16 -172.8(3)
N3 C14 C15 C39 -165.1(3)
C13 C14 C15 C39 9.5(4)
C19 N4 C16 C15 176.8(3)
C19 N4 C16 C17 -2.6(3)
C14 C15 C16 N4 11.7(5)
C39 C15 C16 N4 -170.5(3)
C14 C15 C16 C17 -169.0(3)
C39 C15 C16 C17 8.8(5)
N4 C16 C17 C18 1.6(3)
C15 C16 C17 C18 -177.8(3)
C16 C17 C18 C19 -0.1(4)
C16 N4 C19 C20 -173.5(3)
C16 N4 C19 C18 2.6(3)
C17 C18 C19 N4 -1.5(3)
C17 C18 C19 C20 174.5(3)
N4 C19 C20 C1 -5.6(5)
C18 C19 C20 C1 179.2(3)
N4 C19 C20 C45 177.8(3)
C18 C19 C20 C45 2.6(5)
N1 C1 C20 C19 -18.4(5)
C2 C1 C20 C19 163.8(3)
N1 C1 C20 C45 158.1(3)
C2 C1 C20 C45 -19.7(4)
C3 C2 C21 C22 101.0(4)
C1 C2 C21 C22 -67.8(4)
C2 C21 C22 C23 -3.9(5)
C2 C3 C24 C25 -90.4(4)
C4 C3 C24 C25 77.5(4)
C3 C24 C25 C26 -129.3(4)
C6 C5 C27 C32 64.1(4)
C4 C5 C27 C32 -121.7(3)
C6 C5 C27 C28 -114.9(3)
C4 C5 C27 C28 59.3(4)
C32 C27 C28 C29 0.7(5)
C5 C27 C28 C29 179.7(3)
C27 C28 C29 C30 -0.2(5)
C28 C29 C30 C31 -0.1(5)
C29 C30 C31 C32 -0.1(5)
C30 C31 C32 C27 0.6(5)
C28 C27 C32 C31 -0.8(5)
C5 C27 C32 C31 -179.8(3)
C9 C10 C33 C38 125.8(3)
C11 C10 C33 C38 -52.9(4)
C9 C10 C33 C34 -56.6(4)
C11 C10 C33 C34 124.7(3)
C38 C33 C34 C35 1.3(4)
C10 C33 C34 C35 -176.3(3)
C33 C34 C35 C36 -0.8(5)
C34 C35 C36 C37 -0.2(5)
C35 C36 C37 C38 0.8(5)
C34 C33 C38 C37 -0.7(4)
C10 C33 C38 C37 177.0(3)
C36 C37 C38 C33 -0.3(5)
C16 C15 C39 C40 -126.7(3)
C14 C15 C39 C40 51.2(4)
C16 C15 C39 C44 53.7(4)
C14 C15 C39 C44 -128.3(3)
C44 C39 C40 C41 0.7(5)
C15 C39 C40 C41 -178.8(3)
C39 C40 C41 C42 -0.9(6)
C40 C41 C42 C43 0.2(6)
C41 C42 C43 C44 0.6(5)
C42 C43 C44 C39 -0.8(5)
C40 C39 C44 C43 0.1(5)
C15 C39 C44 C43 179.6(3)
C19 C20 C45 C50 113.5(3)
C1 C20 C45 C50 -63.2(4)
C19 C20 C45 C46 -65.6(4)
C1 C20 C45 C46 117.7(3)
C50 C45 C46 C47 2.2(5)
C20 C45 C46 C47 -178.7(3)
C45 C46 C47 C48 -1.3(5)
C46 C47 C48 C49 -0.1(5)
C47 C48 C49 C50 0.5(5)
C46 C45 C50 C49 -1.8(5)
C20 C45 C50 C49 179.1(3)
C48 C49 C50 C45 0.4(5)
